data_4516286
loop_
_publ_author_name
'Yang, Wei'
'Li, Bin'
'Wang, Hailong'
'Alduhaish, Osamah'
'Alfooty, Khalid'
'Zayed, Mohie Aldin'
'Li, Peng'
'Arman, Hadi D.'
'Chen, Banglin'

_publ_section_title
;
 A Microporous Porphyrin-Based Hydrogen-Bonded Organic Framework for Gas
 Separation
;
_journal_issue 4
_journal_name_full 'Crystal Growth &amp; Design'
_journal_page_first 2000
_journal_paper_doi 10.1021/acs.cgd.5b00147
_journal_volume 15
_journal_year 2015
_chemical_formula_sum 'C56 H42 N24 O Zn'
_chemical_formula_weight 1132.53
_space_group_IT_number 2
_space_group_name_Hall '-P 1'
_space_group_name_H-M_alt 'P -1'
_symmetry_cell_setting triclinic
_symmetry_space_group_name_Hall '-P 1'
_symmetry_space_group_name_H-M 'P -1'
_atom_sites_solution_hydrogens geom
_atom_sites_solution_primary direct
_atom_sites_solution_secondary difmap
_audit_creation_method SHELXL-97
_cell_angle_alpha 89.109(6)
_cell_angle_beta 83.989(6)
_cell_angle_gamma 73.423(5)
_cell_formula_units_Z 2
_cell_length_a 13.5570(10)
_cell_length_b 17.2802(15)
_cell_length_c 19.7405(16)
_cell_measurement_reflns_used 3057
_cell_measurement_temperature 100(2)
_cell_measurement_theta_max 28.92
_cell_measurement_theta_min 2.01
_cell_volume 4407.5(6)
_computing_structure_refinement 'SHELXL-97 (Sheldrick, 1997)'
_computing_structure_solution 'SHELXS-97 (Sheldrick, 1990)'
_diffrn_ambient_temperature 100(2)
_diffrn_detector_area_resol_mean 16.2141
_diffrn_measured_fraction_theta_full 0.984
_diffrn_measured_fraction_theta_max 0.984
_diffrn_measurement_device_type 'Rigaku AFC12/Saturn 724 CCD'
_diffrn_measurement_method '\w scans'
_diffrn_radiation_monochromator graphite
_diffrn_radiation_source 'fine-focus sealed tube'
_diffrn_radiation_type MoK\a
_diffrn_radiation_wavelength 0.71073
_diffrn_reflns_av_R_equivalents 0.0905
_diffrn_reflns_av_sigmaI/netI 0.1652
_diffrn_reflns_limit_h_max 14
_diffrn_reflns_limit_h_min -16
_diffrn_reflns_limit_k_max 20
_diffrn_reflns_limit_k_min -20
_diffrn_reflns_limit_l_max 23
_diffrn_reflns_limit_l_min -23
_diffrn_reflns_number 28989
_diffrn_reflns_theta_full 25.00
_diffrn_reflns_theta_max 25.00
_diffrn_reflns_theta_min 3.04
_diffrn_standards_interval_count 0
_diffrn_standards_interval_time 0
_diffrn_standards_number 0
_exptl_absorpt_coefficient_mu 0.319
_exptl_absorpt_correction_T_max 0.969
_exptl_absorpt_correction_T_min 0.950
_exptl_absorpt_correction_type multi-scan
_exptl_crystal_colour voilet
_exptl_crystal_density_diffrn 0.853
_exptl_crystal_density_method 'not measured'
_exptl_crystal_description block
_exptl_crystal_F_000 1816
_exptl_crystal_size_max 0.16
_exptl_crystal_size_mid 0.14
_exptl_crystal_size_min 0.10
_refine_diff_density_max 1.529
_refine_diff_density_min -1.197
_refine_diff_density_rms 0.104
_refine_ls_extinction_method none
_refine_ls_goodness_of_fit_ref 1.157
_refine_ls_hydrogen_treatment mixed
_refine_ls_matrix_type full
_refine_ls_number_parameters 739
_refine_ls_number_reflns 15273
_refine_ls_number_restraints 2277
_refine_ls_restrained_S_all 1.099
_refine_ls_R_factor_all 0.1418
_refine_ls_R_factor_gt 0.1056
_refine_ls_shift/su_max 0.001
_refine_ls_shift/su_mean 0.000
_refine_ls_structure_factor_coef Fsqd
_refine_ls_weighting_details 'calc w=1/[\s^2^(Fo^2^)+(0.1000P)^2^+0.0000P] where P=(Fo^2^+2Fc^2^)/3'
_refine_ls_weighting_scheme calc
_refine_ls_wR_factor_gt 0.2471
_refine_ls_wR_factor_ref 0.2647
_reflns_number_gt 8460
_reflns_number_total 15273
_reflns_threshold_expression >2sigma(I)
_cod_data_source_file cg5b00147_si_002.cif
_cod_data_source_block HOF-7
_cod_original_sg_symbol_Hall -P1
_cod_original_sg_symbol_H-M P-1
_cod_original_formula_sum 'C56 H42 N24 O Zn '
_cod_database_code 4516286

loop_
_symmetry_equiv_pos_as_xyz
'x, y, z'
'-x, -y, -z'

loop_
_atom_site_label
_atom_site_type_symbol
_atom_site_fract_x
_atom_site_fract_y
_atom_site_fract_z
_atom_site_U_iso_or_equiv
_atom_site_adp_type
_atom_site_occupancy
_atom_site_symmetry_multiplicity
_atom_site_calc_flag
_atom_site_refinement_flags
C1 C 1.0794(3) -0.1287(3) 0.5847(2) 0.0377(10) Uani 1 1 d U
C2 C 1.1512(4) -0.1878(3) 0.5396(2) 0.0422(10) Uani 1 1 d U
H2 H 1.2199 -0.2138 0.5454 0.051 Uiso 1 1 calc R
C3 C 1.1005(4) -0.1981(3) 0.4885(2) 0.0425(10) Uani 1 1 d U
H3 H 1.1265 -0.2347 0.4525 0.051 Uiso 1 1 calc R
C4 C 0.9989(4) -0.1432(3) 0.4980(2) 0.0391(10) Uani 1 1 d U
C5 C 0.9204(3) -0.1358(3) 0.4550(2) 0.0377(9) Uani 1 1 d U
C6 C 0.8274(3) -0.0757(3) 0.4591(2) 0.0382(10) Uani 1 1 d U
C7 C 0.7485(3) -0.0661(3) 0.4125(2) 0.0398(10) Uani 1 1 d U
H7 H 0.7491 -0.1008 0.3768 0.048 Uiso 1 1 calc R
C8 C 0.6737(4) 0.0035(3) 0.4313(2) 0.0415(10) Uani 1 1 d U
H8 H 0.6152 0.0269 0.4092 0.050 Uiso 1 1 calc R
C9 C 0.7014(3) 0.0340(3) 0.4907(2) 0.0392(10) Uani 1 1 d U
C10 C 0.6449(4) 0.1048(3) 0.5253(2) 0.0416(10) Uani 1 1 d U
C11 C 0.6683(3) 0.1362(3) 0.5830(2) 0.0396(10) Uani 1 1 d U
C12 C 0.6106(4) 0.2094(3) 0.6172(2) 0.0440(11) Uani 1 1 d U
H12 H 0.5509 0.2453 0.6036 0.053 Uiso 1 1 calc R
C13 C 0.6575(4) 0.2180(3) 0.6732(2) 0.0459(11) Uani 1 1 d U
H13 H 0.6351 0.2594 0.7057 0.055 Uiso 1 1 calc R
C14 C 0.7485(4) 0.1501(3) 0.6722(2) 0.0421(10) Uani 1 1 d U
C15 C 0.8198(4) 0.1349(3) 0.7214(2) 0.0424(10) Uani 1 1 d U
C16 C 0.9023(4) 0.0690(3) 0.7228(2) 0.0405(10) Uani 1 1 d U
C17 C 0.9766(4) 0.0522(3) 0.7734(2) 0.0423(11) Uani 1 1 d U
H17 H 0.9718 0.0829 0.8125 0.051 Uiso 1 1 calc R
C18 C 1.0519(4) -0.0137(3) 0.7545(2) 0.0415(10) Uani 1 1 d U
H18 H 1.1072 -0.0390 0.7788 0.050 Uiso 1 1 calc R
C19 C 1.0320(4) -0.0394(3) 0.6889(2) 0.0391(10) Uani 1 1 d U
C20 C 1.0978(4) -0.1028(3) 0.6495(2) 0.0408(9) Uani 1 1 d U
C21 C 0.8044(4) 0.2014(3) 0.7730(2) 0.0415(10) Uani 1 1 d U
C22 C 0.8082(4) 0.2775(3) 0.7499(3) 0.0454(11) Uani 1 1 d U
H22 H 0.8114 0.2873 0.7033 0.054 Uiso 1 1 calc R
C23 C 0.8072(4) 0.3378(3) 0.7940(2) 0.0482(11) Uani 1 1 d U
H23 H 0.8079 0.3884 0.7775 0.058 Uiso 1 1 calc R
C24 C 0.8050(4) 0.3241(3) 0.8629(3) 0.0503(11) Uani 1 1 d U
C25 C 0.7968(4) 0.2505(3) 0.8874(3) 0.0509(12) Uani 1 1 d U
H25 H 0.7928 0.2412 0.9340 0.061 Uiso 1 1 calc R
C26 C 0.7945(4) 0.1900(3) 0.8415(2) 0.0478(11) Uani 1 1 d U
H26 H 0.7860 0.1414 0.8582 0.057 Uiso 1 1 calc R
C27 C 0.8201(4) 0.3859(3) 0.9098(3) 0.0544(12) Uani 1 1 d U
C28 C 0.8047(5) 0.5143(4) 0.9356(3) 0.0584(13) Uani 1 1 d U
C29 C 0.8836(5) 0.4168(4) 1.0034(3) 0.0637(14) Uani 1 1 d U
C30 C 0.5499(3) 0.1533(3) 0.4943(2) 0.0377(9) Uani 1 1 d U
C31 C 0.5470(4) 0.2215(3) 0.4599(3) 0.0468(11) Uani 1 1 d U
H31 H 0.6050 0.2405 0.4561 0.056 Uiso 1 1 calc R
C32 C 0.4607(3) 0.2642(3) 0.4301(2) 0.0428(10) Uani 1 1 d U
H32 H 0.4614 0.3109 0.4062 0.051 Uiso 1 1 calc R
C33 C 0.3740(3) 0.2382(3) 0.4355(2) 0.0407(10) Uani 1 1 d U
C34 C 0.3754(4) 0.1658(3) 0.4689(3) 0.0466(11) Uani 1 1 d U
H34 H 0.3180 0.1461 0.4712 0.056 Uiso 1 1 calc R
C35 C 0.4634(4) 0.1236(3) 0.4985(3) 0.0461(11) Uani 1 1 d U
H35 H 0.4650 0.0757 0.5211 0.055 Uiso 1 1 calc R
C36 C 0.2801(4) 0.2861(3) 0.4047(3) 0.0428(10) Uani 1 1 d U
C37 C 0.1221(4) 0.2975(3) 0.3747(3) 0.0449(11) Uani 1 1 d U
C38 C 0.1892(4) 0.4027(3) 0.3608(3) 0.0418(11) Uani 1 1 d U
C39 C 0.9379(3) -0.1981(3) 0.4007(2) 0.0392(10) Uani 1 1 d U
C40 C 0.9330(4) -0.1764(3) 0.3319(2) 0.0453(11) Uani 1 1 d U
H40 H 0.9236 -0.1226 0.3203 0.054 Uiso 1 1 calc R
C41 C 0.9417(4) -0.2322(3) 0.2811(2) 0.0446(11) Uani 1 1 d U
H41 H 0.9391 -0.2166 0.2359 0.053 Uiso 1 1 calc R
C42 C 0.9545(4) -0.3132(3) 0.2988(2) 0.0440(11) Uani 1 1 d U
C43 C 0.9628(4) -0.3353(3) 0.3652(2) 0.0441(11) Uani 1 1 d U
H43 H 0.9728 -0.3892 0.3769 0.053 Uiso 1 1 calc R
C44 C 0.9562(4) -0.2781(3) 0.4153(2) 0.0416(10) Uani 1 1 d U
H44 H 0.9644 -0.2947 0.4599 0.050 Uiso 1 1 calc R
C45 C 0.9599(4) -0.3737(3) 0.2445(2) 0.0468(11) Uani 1 1 d U
C46 C 0.9263(4) -0.4026(4) 0.1404(3) 0.0551(13) Uani 1 1 d U
C47 C 1.0011(4) -0.5026(3) 0.2080(3) 0.0519(12) Uani 1 1 d U
C48 C 1.1995(4) -0.1477(3) 0.6744(2) 0.0390(10) Uani 1 1 d U
C49 C 1.2665(4) -0.1061(3) 0.6947(2) 0.0444(10) Uani 1 1 d U
H49 H 1.2485 -0.0500 0.6928 0.053 Uiso 1 1 calc R
C50 C 1.3588(4) -0.1481(3) 0.7172(3) 0.0469(11) Uani 1 1 d U
H50 H 1.4039 -0.1204 0.7295 0.056 Uiso 1 1 calc R
C51 C 1.3854(4) -0.2302(3) 0.7217(3) 0.0481(11) Uani 1 1 d U
C52 C 1.3204(4) -0.2710(3) 0.7028(2) 0.0461(11) Uani 1 1 d U
H52 H 1.3384 -0.3270 0.7055 0.055 Uiso 1 1 calc R
C53 C 1.2293(4) -0.2303(3) 0.6799(3) 0.0457(11) Uani 1 1 d U
H53 H 1.1855 -0.2592 0.6676 0.055 Uiso 1 1 calc R
C54 C 1.4886(4) -0.2757(4) 0.7484(3) 0.0502(11) Uani 1 1 d U
C55 C 1.6408(4) -0.2764(4) 0.7805(3) 0.0568(13) Uani 1 1 d U
C56 C 1.5921(4) -0.3882(4) 0.7842(3) 0.0562(13) Uani 1 1 d U
N1 N 0.9414(3) 0.0110(3) 0.67222(19) 0.0391(8) Uani 1 1 d U
N2 N 0.9868(3) -0.1001(2) 0.55756(19) 0.0364(8) Uani 1 1 d U
N3 N 0.7951(3) -0.0138(3) 0.50720(19) 0.0386(8) Uani 1 1 d U
N4 N 0.7515(3) 0.1006(3) 0.61760(19) 0.0388(8) Uani 1 1 d U
N5 N 1.6128(4) -0.4669(3) 0.8009(3) 0.0717(15) Uani 1 1 d U
H5A H 1.5688 -0.4929 0.7953 0.086 Uiso 1 1 calc R
H5B H 1.6699 -0.4909 0.8171 0.086 Uiso 1 1 calc R
N6 N 1.7107(3) -0.2368(3) 0.7915(3) 0.0700(14) Uani 1 1 d U
H6A H 1.7660 -0.2614 0.8096 0.084 Uiso 1 1 calc R
H6B H 1.6998 -0.1869 0.7805 0.084 Uiso 1 1 calc R
N7 N 1.6634(4) -0.3523(3) 0.7988(2) 0.0586(12) Uani 1 1 d U
N8 N 1.5036(3) -0.3541(3) 0.7596(2) 0.0510(10) Uani 1 1 d U
N9 N 1.5517(3) -0.2323(3) 0.7553(2) 0.0528(10) Uani 1 1 d U
N10 N 1.0384(4) -0.5807(3) 0.2215(2) 0.0673(14) Uani 1 1 d U
H10A H 1.0378 -0.6167 0.1920 0.081 Uiso 1 1 calc R
H10B H 1.0630 -0.5951 0.2596 0.081 Uiso 1 1 calc R
N11 N 0.8857(4) -0.3805(3) 0.0816(2) 0.0740(16) Uani 1 1 d U
H11A H 0.8555 -0.3305 0.0747 0.089 Uiso 1 1 calc R
H11B H 0.8898 -0.4163 0.0509 0.089 Uiso 1 1 calc R
N12 N 0.9641(3) -0.4833(3) 0.1490(2) 0.0537(11) Uani 1 1 d U
N13 N 1.0031(3) -0.4504(3) 0.2586(2) 0.0488(10) Uani 1 1 d U
N14 N 0.9184(3) -0.3448(3) 0.1872(2) 0.0531(10) Uani 1 1 d U
N15 N 0.0432(3) 0.2659(3) 0.3682(2) 0.0594(12) Uani 1 1 d U
H15A H 0.0486 0.2166 0.3794 0.071 Uiso 1 1 calc R
H15B H -0.0123 0.2949 0.3527 0.071 Uiso 1 1 calc R
N16 N 0.1816(3) 0.4767(3) 0.3427(2) 0.0545(12) Uani 1 1 d U
H16A H 0.1260 0.5056 0.3272 0.065 Uiso 1 1 calc R
H16B H 0.2321 0.4968 0.3463 0.065 Uiso 1 1 calc R
N17 N 0.1105(3) 0.3737(3) 0.3548(2) 0.0438(10) Uani 1 1 d U
N18 N 0.2055(3) 0.2494(3) 0.3988(2) 0.0413(9) Uani 1 1 d U
N19 N 0.2760(3) 0.3610(3) 0.3878(2) 0.0438(9) Uani 1 1 d U
N20 N 0.7711(4) 0.5924(3) 0.9190(2) 0.0662(14) Uani 1 1 d U
H20A H 0.7790 0.6292 0.9451 0.079 Uiso 1 1 calc R
H20B H 0.7415 0.6058 0.8824 0.079 Uiso 1 1 calc R
N21 N 0.9353(4) 0.3948(3) 1.0574(2) 0.0800(17) Uani 1 1 d U
H21A H 0.9456 0.4308 1.0832 0.096 Uiso 1 1 calc R
H21B H 0.9585 0.3444 1.0667 0.096 Uiso 1 1 calc R
N22 N 0.8483(4) 0.4968(3) 0.9906(2) 0.0622(12) Uani 1 1 d U
N23 N 0.7871(4) 0.4621(3) 0.8906(2) 0.0568(11) Uani 1 1 d U
N24 N 0.8638(4) 0.3597(3) 0.9647(2) 0.0633(12) Uani 1 1 d U
O1 O 0.7840(2) -0.0895(2) 0.64658(17) 0.0494(9) Uani 1 1 d D
H1C H 0.7354 -0.0746 0.6793 0.074 Uiso 1 1 d RD
H1D H 0.7886 -0.1382 0.6357 0.074 Uiso 1 1 d RD
Zn1 Zn 0.85947(4) -0.00954(3) 0.59512(3) 0.03611(19) Uani 1 1 d .

loop_
_atom_site_aniso_label
_atom_site_aniso_U_11
_atom_site_aniso_U_22
_atom_site_aniso_U_33
_atom_site_aniso_U_23
_atom_site_aniso_U_13
_atom_site_aniso_U_12
C1 0.0362(18) 0.0246(19) 0.052(2) -0.0033(19) -0.0153(16) -0.0043(17)
C2 0.044(2) 0.030(2) 0.054(2) -0.002(2) -0.0147(18) -0.0088(19)
C3 0.047(2) 0.033(2) 0.048(2) -0.005(2) -0.0112(18) -0.0109(19)
C4 0.0439(19) 0.029(2) 0.0462(19) -0.0004(19) -0.0162(17) -0.0087(18)
C5 0.0413(18) 0.0285(19) 0.0445(18) -0.0053(17) -0.0155(15) -0.0077(16)
C6 0.0410(19) 0.029(2) 0.0449(19) -0.0026(18) -0.0186(16) -0.0056(17)
C7 0.042(2) 0.033(2) 0.046(2) -0.008(2) -0.0196(17) -0.0076(19)
C8 0.0412(19) 0.033(2) 0.050(2) -0.002(2) -0.0229(17) -0.0040(18)
C9 0.0413(19) 0.030(2) 0.0475(19) -0.0028(18) -0.0152(16) -0.0086(17)
C10 0.0414(18) 0.0288(19) 0.0541(19) -0.0005(18) -0.0174(16) -0.0045(17)
C11 0.0411(19) 0.027(2) 0.052(2) -0.0040(18) -0.0201(16) -0.0055(17)
C12 0.045(2) 0.031(2) 0.054(2) -0.003(2) -0.0208(18) -0.0016(19)
C13 0.047(2) 0.032(2) 0.056(2) -0.010(2) -0.0202(18) -0.0012(19)
C14 0.047(2) 0.030(2) 0.050(2) -0.0052(19) -0.0211(17) -0.0061(18)
C15 0.0453(19) 0.0294(19) 0.0540(19) -0.0059(18) -0.0204(16) -0.0071(17)
C16 0.0474(19) 0.032(2) 0.0465(19) -0.0066(18) -0.0235(16) -0.0119(17)
C17 0.046(2) 0.032(2) 0.051(2) -0.005(2) -0.0221(18) -0.0093(19)
C18 0.045(2) 0.031(2) 0.050(2) -0.005(2) -0.0208(18) -0.0081(19)
C19 0.0434(19) 0.026(2) 0.049(2) 0.0003(19) -0.0190(17) -0.0063(17)
C20 0.0421(18) 0.0278(19) 0.0523(19) 0.0004(18) -0.0167(16) -0.0056(17)
C21 0.0446(19) 0.032(2) 0.050(2) -0.0083(19) -0.0222(17) -0.0072(18)
C22 0.050(2) 0.033(2) 0.052(2) -0.010(2) -0.0240(18) -0.0036(19)
C23 0.058(2) 0.028(2) 0.056(2) -0.008(2) -0.0279(19) -0.001(2)
C24 0.060(2) 0.030(2) 0.058(2) -0.014(2) -0.0259(19) -0.001(2)
C25 0.065(2) 0.037(2) 0.050(2) -0.005(2) -0.025(2) -0.006(2)
C26 0.057(2) 0.032(2) 0.054(2) -0.007(2) -0.0215(19) -0.0064(19)
C27 0.073(2) 0.032(2) 0.056(2) -0.007(2) -0.0310(19) -0.002(2)
C28 0.081(3) 0.037(3) 0.057(2) -0.010(2) -0.035(2) -0.006(2)
C29 0.091(3) 0.038(3) 0.060(3) -0.009(2) -0.037(2) -0.003(2)
C30 0.0354(18) 0.0259(19) 0.053(2) -0.0029(18) -0.0194(16) -0.0044(17)
C31 0.042(2) 0.034(2) 0.064(2) 0.005(2) -0.0155(18) -0.0073(18)
C32 0.039(2) 0.031(2) 0.061(2) 0.008(2) -0.0182(18) -0.0092(18)
C33 0.0375(19) 0.029(2) 0.057(2) -0.001(2) -0.0149(17) -0.0091(18)
C34 0.040(2) 0.035(2) 0.068(2) 0.003(2) -0.0196(19) -0.0107(19)
C35 0.045(2) 0.034(2) 0.060(2) 0.006(2) -0.0160(18) -0.0087(19)
C36 0.041(2) 0.031(2) 0.057(2) 0.001(2) -0.0183(17) -0.0062(18)
C37 0.041(2) 0.033(2) 0.060(2) 0.002(2) -0.0184(19) -0.005(2)
C38 0.044(2) 0.027(2) 0.055(2) 0.002(2) -0.0168(19) -0.0061(19)
C39 0.0403(19) 0.032(2) 0.0477(19) -0.0066(19) -0.0145(16) -0.0098(17)
C40 0.052(2) 0.032(2) 0.051(2) -0.003(2) -0.0173(18) -0.0058(19)
C41 0.056(2) 0.031(2) 0.045(2) -0.005(2) -0.0172(18) -0.0048(19)
C42 0.055(2) 0.031(2) 0.048(2) -0.005(2) -0.0211(18) -0.0097(19)
C43 0.050(2) 0.031(2) 0.051(2) -0.004(2) -0.0157(18) -0.0076(19)
C44 0.049(2) 0.032(2) 0.045(2) -0.0004(19) -0.0205(17) -0.0089(19)
C45 0.061(2) 0.031(2) 0.049(2) -0.005(2) -0.0200(18) -0.0082(19)
C46 0.075(3) 0.039(3) 0.050(2) -0.003(2) -0.029(2) -0.005(2)
C47 0.069(3) 0.032(2) 0.053(2) -0.007(2) -0.027(2) -0.003(2)
C48 0.0412(19) 0.0254(19) 0.0509(19) -0.0028(18) -0.0188(16) -0.0051(17)
C49 0.045(2) 0.030(2) 0.058(2) -0.002(2) -0.0224(18) -0.0042(18)
C50 0.046(2) 0.033(2) 0.064(2) 0.001(2) -0.0232(19) -0.0077(19)
C51 0.049(2) 0.034(2) 0.060(2) 0.000(2) -0.0237(18) -0.0039(19)
C52 0.047(2) 0.030(2) 0.061(2) -0.002(2) -0.0228(19) -0.0049(19)
C53 0.047(2) 0.031(2) 0.059(2) 0.000(2) -0.0176(18) -0.0063(19)
C54 0.048(2) 0.036(2) 0.064(2) 0.001(2) -0.0237(19) -0.002(2)
C55 0.055(2) 0.044(3) 0.071(3) -0.002(2) -0.027(2) -0.005(2)
C56 0.053(2) 0.038(3) 0.077(3) -0.002(2) -0.023(2) -0.006(2)
N1 0.0398(17) 0.0284(18) 0.0509(18) -0.0041(17) -0.0169(15) -0.0079(15)
N2 0.0383(16) 0.0264(18) 0.0489(17) -0.0019(16) -0.0202(14) -0.0104(15)
N3 0.0396(17) 0.0292(18) 0.0477(17) -0.0044(16) -0.0202(14) -0.0050(15)
N4 0.0356(16) 0.0298(18) 0.0523(18) -0.0026(17) -0.0208(14) -0.0055(15)
N5 0.069(3) 0.046(3) 0.102(4) 0.006(3) -0.045(3) -0.006(3)
N6 0.047(3) 0.051(3) 0.118(4) 0.001(3) -0.039(3) -0.012(2)
N7 0.059(2) 0.042(2) 0.072(2) 0.001(2) -0.025(2) -0.005(2)
N8 0.051(2) 0.034(2) 0.067(2) 0.005(2) -0.0280(17) -0.0047(18)
N9 0.046(2) 0.040(2) 0.072(2) 0.001(2) -0.0288(18) -0.0028(18)
N10 0.098(3) 0.032(3) 0.068(3) -0.009(2) -0.046(3) 0.002(3)
N11 0.118(4) 0.033(3) 0.063(3) -0.002(2) -0.052(3) 0.007(3)
N12 0.074(2) 0.033(2) 0.050(2) -0.008(2) -0.0284(19) 0.000(2)
N13 0.068(2) 0.031(2) 0.0479(19) -0.0049(18) -0.0285(17) -0.0063(18)
N14 0.071(2) 0.032(2) 0.055(2) -0.0033(19) -0.0350(18) -0.0031(19)
N15 0.047(2) 0.040(3) 0.101(3) 0.021(3) -0.033(2) -0.020(2)
N16 0.053(2) 0.031(3) 0.081(3) 0.012(2) -0.033(2) -0.006(2)
N17 0.0417(19) 0.029(2) 0.061(2) -0.001(2) -0.0220(17) -0.0047(17)
N18 0.0406(18) 0.0262(19) 0.060(2) 0.0007(18) -0.0198(16) -0.0090(16)
N19 0.0389(18) 0.030(2) 0.064(2) -0.0023(19) -0.0205(16) -0.0059(17)
N20 0.099(3) 0.032(3) 0.068(3) -0.005(3) -0.045(3) -0.008(3)
N21 0.123(4) 0.044(3) 0.070(3) -0.010(3) -0.058(3) -0.001(3)
N22 0.089(3) 0.034(2) 0.058(2) -0.009(2) -0.034(2) 0.000(2)
N23 0.075(2) 0.033(2) 0.061(2) -0.009(2) -0.0332(18) -0.0032(19)
N24 0.088(2) 0.036(2) 0.063(2) -0.013(2) -0.035(2) -0.004(2)
O1 0.051(2) 0.028(2) 0.071(2) -0.0113(19) -0.0067(17) -0.0126(17)
Zn1 0.0395(3) 0.0225(3) 0.0474(3) -0.0051(3) -0.0168(2) -0.0059(2)

loop_
_atom_type_symbol
_atom_type_description
_atom_type_scat_dispersion_real
_atom_type_scat_dispersion_imag
_atom_type_scat_source
C C 0.0033 0.0016 'International Tables Vol C Tables 4.2.6.8 and 6.1.1.4'
H H 0.0000 0.0000 'International Tables Vol C Tables 4.2.6.8 and 6.1.1.4'
N N 0.0061 0.0033 'International Tables Vol C Tables 4.2.6.8 and 6.1.1.4'
O O 0.0106 0.0060 'International Tables Vol C Tables 4.2.6.8 and 6.1.1.4'
S S 0.1246 0.1234 'International Tables Vol C Tables 4.2.6.8 and 6.1.1.4'
Zn Zn 0.2839 1.4301 'International Tables Vol C Tables 4.2.6.8 and 6.1.1.4'

loop_
_geom_angle_atom_site_label_1
_geom_angle_atom_site_label_2
_geom_angle_atom_site_label_3
_geom_angle
N2 C1 C20 123.3(4)
N2 C1 C2 110.2(4)
C20 C1 C2 126.4(4)
C3 C2 C1 106.6(4)
C2 C3 C4 108.2(4)
N2 C4 C5 124.2(4)
N2 C4 C3 109.8(4)
C5 C4 C3 126.0(4)
C6 C5 C4 125.7(4)
C6 C5 C39 116.7(4)
C4 C5 C39 117.6(4)
C5 C6 N3 125.5(4)
C5 C6 C7 125.5(4)
N3 C6 C7 108.9(4)
C8 C7 C6 106.7(4)
C7 C8 C9 107.4(4)
N3 C9 C10 124.3(4)
N3 C9 C8 110.5(4)
C10 C9 C8 125.0(4)
C11 C10 C9 127.0(4)
C11 C10 C30 117.0(4)
C9 C10 C30 116.0(4)
N4 C11 C10 124.8(4)
N4 C11 C12 108.7(4)
C10 C11 C12 126.4(4)
C13 C12 C11 108.4(4)
C12 C13 C14 106.2(4)
N4 C14 C15 125.7(5)
N4 C14 C13 109.0(4)
C15 C14 C13 125.2(4)
C16 C15 C14 125.6(5)
C16 C15 C21 118.8(4)
C14 C15 C21 115.5(4)
C15 C16 N1 126.7(4)
C15 C16 C17 126.3(4)
N1 C16 C17 106.3(4)
C18 C17 C16 109.0(4)
C17 C18 C19 107.2(4)
N1 C19 C20 126.7(4)
N1 C19 C18 108.3(4)
C20 C19 C18 124.9(4)
C19 C20 C1 125.5(4)
C19 C20 C48 118.8(4)
C1 C20 C48 115.7(4)
C26 C21 C22 118.0(5)
C26 C21 C15 123.4(5)
C22 C21 C15 118.5(4)
C23 C22 C21 121.5(5)
C22 C23 C24 120.2(6)
C23 C24 C25 119.4(5)
C23 C24 C27 119.7(6)
C25 C24 C27 120.7(5)
C24 C25 C26 119.7(5)
C21 C26 C25 121.0(6)
N24 C27 N23 127.0(5)
N24 C27 C24 117.0(5)
N23 C27 C24 116.0(4)
N22 C28 N20 118.2(5)
N22 C28 N23 127.3(6)
N20 C28 N23 114.5(5)
N21 C29 N22 118.2(5)
N21 C29 N24 119.6(6)
N22 C29 N24 122.2(5)
C31 C30 C35 119.1(4)
C31 C30 C10 122.4(5)
C35 C30 C10 118.4(5)
C30 C31 C32 121.9(5)
C33 C32 C31 120.3(5)
C32 C33 C34 119.4(4)
C32 C33 C36 119.8(5)
C34 C33 C36 120.8(5)
C35 C34 C33 119.3(5)
C34 C35 C30 120.0(5)
N19 C36 N18 126.2(4)
N19 C36 C33 117.0(5)
N18 C36 C33 116.8(5)
N18 C37 N17 125.8(5)
N18 C37 N15 116.8(5)
N17 C37 N15 117.4(4)
N16 C38 N17 118.6(4)
N16 C38 N19 117.8(5)
N17 C38 N19 123.6(5)
C44 C39 C40 117.2(5)
C44 C39 C5 121.8(4)
C40 C39 C5 121.0(5)
C41 C40 C39 122.2(5)
C40 C41 C42 118.8(5)
C43 C42 C41 119.6(5)
C43 C42 C45 121.2(5)
C41 C42 C45 119.2(4)
C42 C43 C44 120.5(5)
C39 C44 C43 121.7(5)
N13 C45 N14 127.0(5)
N13 C45 C42 116.5(4)
N14 C45 C42 116.5(5)
N11 C46 N14 118.3(5)
N11 C46 N12 115.5(5)
N14 C46 N12 125.9(5)
N12 C47 N10 118.0(5)
N12 C47 N13 126.6(5)
N10 C47 N13 115.4(4)
C53 C48 C49 117.4(4)
C53 C48 C20 121.9(5)
C49 C48 C20 120.7(5)
C50 C49 C48 119.8(5)
C51 C50 C49 120.8(5)
C52 C51 C50 119.7(5)
C52 C51 C54 120.6(5)
C50 C51 C54 119.7(5)
C53 C52 C51 120.1(5)
C52 C53 C48 122.1(5)
N9 C54 N8 128.3(5)
N9 C54 C51 115.3(5)
N8 C54 C51 116.4(5)
N7 C55 N6 116.1(5)
N7 C55 N9 126.8(6)
N6 C55 N9 117.0(6)
N8 C56 N7 127.3(6)
N8 C56 N5 117.8(6)
N7 C56 N5 114.9(5)
C19 N1 C16 109.0(4)
C19 N1 Zn1 125.3(3)
C16 N1 Zn1 124.5(3)
C4 N2 C1 105.1(4)
C4 N2 Zn1 127.0(3)
C1 N2 Zn1 127.9(3)
C9 N3 C6 106.3(3)
C9 N3 Zn1 126.8(3)
C6 N3 Zn1 125.6(3)
C11 N4 C14 107.6(4)
C11 N4 Zn1 126.7(3)
C14 N4 Zn1 125.7(3)
C55 N7 C56 112.5(5)
C56 N8 C54 112.8(5)
C54 N9 C55 112.0(5)
C47 N12 C46 113.7(5)
C45 N13 C47 113.3(4)
C45 N14 C46 113.3(5)
C38 N17 C37 116.1(4)
C37 N18 C36 113.0(5)
C36 N19 C38 115.2(4)
C28 N22 C29 115.4(5)
C27 N23 C28 112.2(4)
C27 N24 C29 115.4(6)
N3 Zn1 N2 89.37(14)
N3 Zn1 N4 88.68(15)
N2 Zn1 N4 164.62(16)
N3 Zn1 N1 167.27(17)
N2 Zn1 N1 89.19(14)
N4 Zn1 N1 89.37(15)
N3 Zn1 O1 93.65(15)
N2 Zn1 O1 94.30(15)
N4 Zn1 O1 101.04(15)
N1 Zn1 O1 99.08(15)

loop_
_geom_bond_atom_site_label_1
_geom_bond_atom_site_label_2
_geom_bond_distance
C1 N2 1.373(5)
C1 C20 1.432(6)
C1 C2 1.436(6)
C2 C3 1.320(6)
C3 C4 1.427(7)
C4 N2 1.371(6)
C4 C5 1.406(6)
C5 C6 1.383(6)
C5 C39 1.484(6)
C6 N3 1.383(6)
C6 C7 1.455(6)
C7 C8 1.360(7)
C8 C9 1.421(6)
C9 N3 1.372(6)
C9 C10 1.389(7)
C10 C11 1.374(6)
C10 C30 1.507(6)
C11 N4 1.368(5)
C11 C12 1.421(7)
C12 C13 1.364(6)
C13 C14 1.438(7)
C14 N4 1.376(6)
C14 C15 1.411(6)
C15 C16 1.352(7)
C15 C21 1.503(6)
C16 N1 1.378(6)
C16 C17 1.459(6)
C17 C18 1.322(7)
C18 C19 1.451(6)
C19 N1 1.358(6)
C19 C20 1.387(7)
C20 C48 1.505(6)
C21 C26 1.362(7)
C21 C22 1.399(7)
C22 C23 1.365(7)
C23 C24 1.376(7)
C24 C25 1.382(8)
C24 C27 1.495(7)
C25 C26 1.402(7)
C27 N24 1.303(6)
C27 N23 1.327(7)
C28 N22 1.282(6)
C28 N20 1.343(7)
C28 N23 1.360(7)
C29 N21 1.329(6)
C29 N22 1.357(7)
C29 N24 1.361(7)
C30 C31 1.344(7)
C30 C35 1.402(7)
C31 C32 1.378(6)
C32 C33 1.366(7)
C33 C34 1.402(7)
C33 C36 1.490(6)
C34 C35 1.390(6)
C36 N19 1.319(7)
C36 N18 1.353(6)
C37 N18 1.327(6)
C37 N17 1.338(7)
C37 N15 1.350(6)
C38 N16 1.301(7)
C38 N17 1.319(6)
C38 N19 1.350(6)
C39 C44 1.365(7)
C39 C40 1.407(7)
C40 C41 1.374(7)
C41 C42 1.404(7)
C42 C43 1.366(7)
C42 C45 1.490(7)
C43 C44 1.388(7)
C45 N13 1.325(7)
C45 N14 1.342(6)
C46 N11 1.339(6)
C46 N14 1.346(7)
C46 N12 1.355(7)
C47 N12 1.317(6)
C47 N10 1.333(7)
C47 N13 1.365(6)
C48 C53 1.373(7)
C48 C49 1.400(7)
C49 C50 1.370(6)
C50 C51 1.363(7)
C51 C52 1.359(7)
C51 C54 1.539(7)
C52 C53 1.354(6)
C54 N9 1.306(7)
C54 N8 1.329(7)
C55 N7 1.314(7)
C55 N6 1.353(7)
C55 N9 1.369(6)
C56 N8 1.317(6)
C56 N7 1.345(7)
C56 N5 1.350(8)
N1 Zn1 2.067(4)
N2 Zn1 2.051(4)
N3 Zn1 2.034(3)
N4 Zn1 2.064(4)
O1 Zn1 2.129(4)

loop_
_geom_hbond_atom_site_label_D
_geom_hbond_atom_site_label_H
_geom_hbond_atom_site_label_A
_geom_hbond_distance_DH
_geom_hbond_distance_HA
_geom_hbond_distance_DA
_geom_hbond_angle_DHA
_geom_hbond_site_symmetry_A
N10 H10B N17 0.86 2.06 2.922(6) 175.6 1_645
N5 H5B N23 0.86 2.24 3.064(6) 161.4 1_645
N11 H11B N22 0.86 2.16 2.983(7) 160.5 1_544
O1 H1D N18 0.86 2.03 2.879(5) 174.5 2_656
N16 H16A N13 0.86 2.21 3.039(6) 160.5 1_465
N20 H20B N7 0.86 2.06 2.921(6) 174.7 1_465
N21 H21A N12 0.86 2.07 2.932(7) 176.9 1_566
